data_7229289
loop_
_publ_author_name
'Pei, Peng-Xiang'
'Hu, Jing-Han'
'Ni, Peng-Wei'
'Long, Chen'
'Su, Jun-Xia'
'Sun, You'

_publ_section_title
;
 A novel dual-channel chemosensor for CN&#x2212; based on rhodamine B
 hydrazide derivatives and its application in bitter almond
;
_journal_issue 74
_journal_name_full 'RSC Adv.'
_journal_page_first 46832
_journal_paper_doi 10.1039/C7RA09174E
_journal_volume 7
_journal_year 2017
_chemical_formula_sum 'C42 H45 N5 O6'
_chemical_formula_weight 715.83
_chemical_name_systematic
; 
 ? 
;
_space_group_IT_number 2
_symmetry_cell_setting triclinic
_symmetry_space_group_name_Hall '-P 1'
_symmetry_space_group_name_H-M 'P -1'
_atom_sites_solution_hydrogens geom
_atom_sites_solution_primary direct
_atom_sites_solution_secondary difmap
_audit_creation_method SHELXL-97
_audit_update_record
;
2017-07-19 deposited with the CCDC.
2017-09-28 downloaded from the CCDC.
;
_cell_angle_alpha 75.842(2)
_cell_angle_beta 89.055(2)
_cell_angle_gamma 65.212(2)
_cell_formula_units_Z 2
_cell_length_a 11.9159(16)
_cell_length_b 11.9873(17)
_cell_length_c 15.626(2)
_cell_measurement_reflns_used 2948
_cell_measurement_temperature 296(2)
_cell_measurement_theta_max 25.20
_cell_measurement_theta_min 2.63
_cell_volume 1955.4(5)
_computing_cell_refinement 'Bruker SMART'
_computing_data_collection 'Bruker SMART APEX II'
_computing_data_reduction 'Bruker SMART'
_computing_structure_refinement 'SHELXL-97 (Sheldrick, 2008)'
_computing_structure_solution 'SHELXS-97 (Sheldrick, 2008)'
_diffrn_ambient_temperature 296(2)
_diffrn_measured_fraction_theta_full 0.994
_diffrn_measured_fraction_theta_max 0.994
_diffrn_measurement_device_type 'Bruker APEX II area detector'
_diffrn_measurement_method '\w scans'
_diffrn_radiation_monochromator graphite
_diffrn_radiation_source 'fine-focus sealed tube'
_diffrn_radiation_type MoK\a
_diffrn_radiation_wavelength 0.71073
_diffrn_reflns_av_R_equivalents 0.0278
_diffrn_reflns_av_sigmaI/netI 0.0434
_diffrn_reflns_limit_h_max 9
_diffrn_reflns_limit_h_min -14
_diffrn_reflns_limit_k_max 14
_diffrn_reflns_limit_k_min -13
_diffrn_reflns_limit_l_max 18
_diffrn_reflns_limit_l_min -18
_diffrn_reflns_number 10014
_diffrn_reflns_theta_full 25.00
_diffrn_reflns_theta_max 25.00
_diffrn_reflns_theta_min 1.35
_exptl_absorpt_coefficient_mu 0.082
_exptl_absorpt_correction_T_max 0.9837
_exptl_absorpt_correction_T_min 0.9757
_exptl_absorpt_correction_type multi-scan
_exptl_absorpt_process_details SADABS
_exptl_crystal_colour red
_exptl_crystal_density_diffrn 1.216
_exptl_crystal_density_method 'not measured'
_exptl_crystal_description block
_exptl_crystal_F_000 760
_exptl_crystal_size_max 0.30
_exptl_crystal_size_mid 0.30
_exptl_crystal_size_min 0.20
_refine_diff_density_max 0.388
_refine_diff_density_min -0.270
_refine_diff_density_rms 0.045
_refine_ls_extinction_method none
_refine_ls_goodness_of_fit_ref 1.000
_refine_ls_hydrogen_treatment mixed
_refine_ls_matrix_type full
_refine_ls_number_parameters 486
_refine_ls_number_reflns 6840
_refine_ls_number_restraints 12
_refine_ls_restrained_S_all 1.002
_refine_ls_R_factor_all 0.0869
_refine_ls_R_factor_gt 0.0587
_refine_ls_shift/su_max 0.000
_refine_ls_shift/su_mean 0.000
_refine_ls_structure_factor_coef Fsqd
_refine_ls_weighting_details 'calc w=1/[\s^2^(Fo^2^)+(0.0750P)^2^+0.6005P] where P=(Fo^2^+2Fc^2^)/3'
_refine_ls_weighting_scheme calc
_refine_ls_wR_factor_gt 0.1492
_refine_ls_wR_factor_ref 0.1641
_reflns_number_gt 4630
_reflns_number_total 6840
_reflns_threshold_expression >2sigma(I)
_cod_data_source_file c7ra09174e2.cif
_cod_data_source_block 1
_cod_depositor_comments
;
The following automatic conversions were performed:

'_symmetry_cell_setting' value 'Triclinic' changed to 'triclinic'
according to
/home/data/users/saulius/crontab/automatic-downloads/rss-feeds/RSC/lib/dictionaries/cif_core.dic
dictionary named 'cif_core.dic' version 2.4.2 from 2011-04-26.

'_exptl_absorpt_correction_type' value 'Multi-scan' changed to
'multi-scan' according to
/home/data/users/saulius/crontab/automatic-downloads/rss-feeds/RSC/lib/dictionaries/cif_core.dic
dictionary named 'cif_core.dic' version 2.4.2 from 2011-04-26.

Automatic conversion script
Id: cif_fix_values 4973 2017-02-22 13:04:09Z antanas 
;
_cod_original_sg_symbol_H-M P-1
_cod_database_code 7229289

loop_
_symmetry_equiv_pos_as_xyz
'x, y, z'
'-x, -y, -z'

loop_
_atom_site_label
_atom_site_type_symbol
_atom_site_fract_x
_atom_site_fract_y
_atom_site_fract_z
_atom_site_U_iso_or_equiv
_atom_site_adp_type
_atom_site_occupancy
_atom_site_symmetry_multiplicity
_atom_site_calc_flag
_atom_site_refinement_flags
C1 C 0.4318(3) 1.1986(3) 0.1586(2) 0.0753(8) Uani 1 1 d .
C2 C 0.3488(3) 1.2970(3) 0.0851(2) 0.0741(8) Uani 1 1 d .
H2 H 0.2791 1.3625 0.0975 0.089 Uiso 1 1 calc R
C3 C 0.3670(2) 1.2989(2) 0.00031(19) 0.0619(7) Uani 1 1 d .
C4 C 0.2769(3) 1.4049(3) -0.0726(2) 0.0857(10) Uani 1 1 d .
H4A H 0.2091 1.4608 -0.0474 0.129 Uiso 1 1 calc R
H4B H 0.2457 1.3700 -0.1105 0.129 Uiso 1 1 calc R
H4C H 0.3184 1.4518 -0.1067 0.129 Uiso 1 1 calc R
C5 C 0.4750(2) 1.1970(2) -0.01969(16) 0.0521(6) Uani 1 1 d .
C6 C 0.5036(3) 1.1854(3) -0.10541(16) 0.0634(7) Uani 1 1 d .
H6 H 0.4506 1.2465 -0.1538 0.076 Uiso 1 1 calc R
C7 C 0.6067(3) 1.0871(3) -0.11975(16) 0.0642(7) Uani 1 1 d .
H7 H 0.6227 1.0816 -0.1774 0.077 Uiso 1 1 calc R
C8 C 0.6889(2) 0.9942(2) -0.04815(15) 0.0531(6) Uani 1 1 d .
C9 C 0.6644(2) 1.0012(2) 0.03923(14) 0.0443(5) Uani 1 1 d .
C10 C 0.5565(2) 1.1031(2) 0.05061(14) 0.0474(5) Uani 1 1 d .
C11 C 0.7453(2) 0.9082(2) 0.11646(14) 0.0456(5) Uani 1 1 d .
H11 H 0.7268 0.9186 0.1728 0.055 Uiso 1 1 calc R
C12 C 1.0219(2) 0.6203(2) 0.16895(15) 0.0443(5) Uani 1 1 d .
C13 C 1.08698(19) 0.55145(19) 0.25884(14) 0.0444(5) Uani 1 1 d .
C14 C 1.1943(2) 0.4379(2) 0.28582(18) 0.0592(6) Uani 1 1 d .
H14 H 1.2369 0.3942 0.2452 0.071 Uiso 1 1 calc R
C15 C 1.2350(2) 0.3926(2) 0.37511(19) 0.0667(7) Uani 1 1 d .
H15 H 1.3065 0.3172 0.3950 0.080 Uiso 1 1 calc R
C16 C 1.1713(2) 0.4575(2) 0.43520(18) 0.0642(7) Uani 1 1 d .
H16 H 1.2003 0.4246 0.4950 0.077 Uiso 1 1 calc R
C17 C 1.0653(2) 0.5705(2) 0.40835(15) 0.0525(6) Uani 1 1 d .
H17 H 1.0230 0.6142 0.4491 0.063 Uiso 1 1 calc R
C18 C 1.02414(19) 0.61647(19) 0.31888(14) 0.0417(5) Uani 1 1 d .
C19 C 0.91074(19) 0.73753(19) 0.27403(13) 0.0405(5) Uani 1 1 d .
C20 C 0.92408(19) 0.85627(19) 0.27915(14) 0.0431(5) Uani 1 1 d .
C21 C 1.0170(2) 0.8859(2) 0.24010(16) 0.0514(6) Uani 1 1 d .
H21 H 1.0705 0.8326 0.2083 0.062 Uiso 1 1 calc R
C22 C 1.0335(2) 0.9907(2) 0.24636(17) 0.0588(6) Uani 1 1 d .
H22 H 1.0960 1.0077 0.2180 0.071 Uiso 1 1 calc R
C23 C 0.9564(2) 1.0721(2) 0.29554(17) 0.0604(6) Uani 1 1 d .
C24 C 0.8607(2) 1.0452(2) 0.33284(18) 0.0625(7) Uani 1 1 d .
H24 H 0.8059 1.0989 0.3639 0.075 Uiso 1 1 calc R
C25 C 0.8459(2) 0.9400(2) 0.32441(15) 0.0516(6) Uani 1 1 d .
C26 C 0.7182(2) 0.8293(2) 0.35245(16) 0.0545(6) Uani 1 1 d .
C27 C 0.6098(2) 0.8299(3) 0.3859(2) 0.0716(7) Uani 1 1 d .
H27 H 0.5621 0.8937 0.4125 0.086 Uiso 1 1 calc R
C28 C 0.5702(2) 0.7376(3) 0.38073(19) 0.0680(7) Uani 1 1 d .
C29 C 0.6451(2) 0.6442(2) 0.33919(16) 0.0580(6) Uani 1 1 d .
H29 H 0.6219 0.5811 0.3336 0.070 Uiso 1 1 calc R
C30 C 0.7527(2) 0.6453(2) 0.30664(14) 0.0496(5) Uani 1 1 d .
H30 H 0.8010 0.5815 0.2802 0.059 Uiso 1 1 calc R
C31 C 0.79272(19) 0.7379(2) 0.31138(13) 0.0429(5) Uani 1 1 d .
C32 C 0.3460(4) 0.6771(5) 0.3207(4) 0.152(2) Uani 1 1 d .
H32A H 0.2777 0.7597 0.3114 0.228 Uiso 1 1 calc R
H32B H 0.3148 0.6151 0.3207 0.228 Uiso 1 1 calc R
H32C H 0.3992 0.6781 0.2740 0.228 Uiso 1 1 calc R
C33 C 0.4173(3) 0.6436(4) 0.4072(3) 0.1078(13) Uani 1 1 d .
H33A H 0.3645 0.6363 0.4542 0.129 Uiso 1 1 calc R
H33B H 0.4871 0.5609 0.4153 0.129 Uiso 1 1 calc R
C34 C 0.3959(4) 0.8295(5) 0.4790(3) 0.1423(19) Uani 1 1 d U
H34A H 0.3503 0.7951 0.5211 0.171 Uiso 1 1 calc R
H34B H 0.4548 0.8450 0.5108 0.171 Uiso 1 1 calc R
C35 C 0.3164(5) 0.9391(7) 0.4170(4) 0.202(3) Uani 1 1 d .
H35A H 0.3636 0.9668 0.3735 0.304 Uiso 1 1 calc R
H35B H 0.2733 1.0048 0.4463 0.304 Uiso 1 1 calc R
H35C H 0.2572 0.9216 0.3883 0.304 Uiso 1 1 calc R
C36 C 1.0645(3) 1.2140(3) 0.2592(2) 0.0868(10) Uani 1 1 d .
H36A H 1.1345 1.1390 0.2513 0.104 Uiso 1 1 calc R
H36B H 1.0951 1.2526 0.2953 0.104 Uiso 1 1 calc R
C37 C 1.0118(4) 1.3060(3) 0.1708(3) 0.1086(12) Uani 1 1 d .
H37A H 0.9841 1.2673 0.1339 0.163 Uiso 1 1 calc R
H37B H 1.0745 1.3290 0.1435 0.163 Uiso 1 1 calc R
H37C H 0.9429 1.3808 0.1781 0.163 Uiso 1 1 calc R
C38 C 0.8929(4) 1.2586(3) 0.3581(3) 0.1166(14) Uani 1 1 d .
H38A H 0.8084 1.2702 0.3470 0.140 Uiso 1 1 calc R
H38B H 0.8940 1.3414 0.3387 0.140 Uiso 1 1 calc R
C39 C 0.9322(5) 1.2058(6) 0.4562(4) 0.166(2) Uani 1 1 d .
H39A H 0.9238 1.1276 0.4768 0.249 Uiso 1 1 calc R
H39B H 0.8806 1.2662 0.4870 0.249 Uiso 1 1 calc R
H39C H 1.0173 1.1899 0.4672 0.249 Uiso 1 1 calc R
C43 C 0.8597(4) 0.1636(4) 0.0061(3) 0.1092(12) Uani 1 1 d .
H43A H 0.8957 0.1031 0.0624 0.164 Uiso 1 1 calc R
H43B H 0.9175 0.1964 -0.0186 0.164 Uiso 1 1 calc R
H43C H 0.8408 0.1226 -0.0335 0.164 Uiso 1 1 calc R
C44 C 0.6757(4) 0.3661(4) -0.0575(3) 0.1143(13) Uani 1 1 d .
H44A H 0.5961 0.4174 -0.0413 0.171 Uiso 1 1 calc R
H44B H 0.6645 0.3295 -0.1031 0.171 Uiso 1 1 calc R
H44C H 0.7184 0.4182 -0.0792 0.171 Uiso 1 1 calc R
C45 C 0.7113(4) 0.2676(4) 0.0992(3) 0.1046(12) Uani 1 1 d .
H45 H 0.7606 0.1996 0.1460 0.125 Uiso 1 1 calc R
N1 N 0.84275(17) 0.81117(16) 0.10735(11) 0.0441(4) Uani 1 1 d .
N2 N 0.91781(16) 0.72429(16) 0.18092(11) 0.0434(4) Uani 1 1 d .
N3 N 0.9739(2) 1.1752(2) 0.30597(19) 0.0849(8) Uani 1 1 d .
N4 N 0.4644(2) 0.7359(3) 0.4163(2) 0.1088(10) Uani 1 1 d U
N5 N 0.7472(3) 0.2668(3) 0.0183(2) 0.0886(8) Uani 1 1 d .
O1 O 0.79091(18) 0.90015(18) -0.06629(11) 0.0686(5) Uani 1 1 d .
H1 H 0.8302 0.8497 -0.0198 0.103 Uiso 1 1 calc R
O2 O 0.53545(15) 1.10470(15) 0.13682(10) 0.0590(4) Uani 1 1 d .
O3 O 0.4212(2) 1.1894(2) 0.23650(16) 0.1154(9) Uani 1 1 d .
O4 O 1.04891(16) 0.59546(16) 0.09852(11) 0.0613(4) Uani 1 1 d .
O5 O 0.74625(17) 0.92553(17) 0.36344(14) 0.0750(6) Uani 1 1 d .
O6 O 0.6180(3) 0.3514(3) 0.1169(2) 0.1371(11) Uani 1 1 d .

loop_
_atom_site_aniso_label
_atom_site_aniso_U_11
_atom_site_aniso_U_22
_atom_site_aniso_U_33
_atom_site_aniso_U_23
_atom_site_aniso_U_13
_atom_site_aniso_U_12
C1 0.0655(18) 0.0605(17) 0.075(2) -0.0124(15) 0.0094(15) -0.0069(14)
C2 0.0569(16) 0.0568(16) 0.088(2) -0.0132(15) -0.0025(14) -0.0076(13)
C3 0.0535(15) 0.0492(14) 0.0791(19) -0.0028(13) -0.0137(13) -0.0253(12)
C4 0.076(2) 0.0567(17) 0.101(2) 0.0008(16) -0.0358(17) -0.0168(14)
C5 0.0532(14) 0.0470(13) 0.0557(14) 0.0006(11) -0.0107(11) -0.0282(11)
C6 0.0713(18) 0.0628(16) 0.0502(15) 0.0088(12) -0.0179(13) -0.0353(14)
C7 0.085(2) 0.0727(18) 0.0390(13) -0.0037(12) -0.0031(12) -0.0430(16)
C8 0.0641(15) 0.0554(14) 0.0472(14) -0.0084(11) 0.0039(11) -0.0352(12)
C9 0.0521(13) 0.0438(12) 0.0400(12) -0.0040(9) -0.0011(10) -0.0269(10)
C10 0.0526(13) 0.0464(13) 0.0469(13) -0.0058(10) -0.0011(10) -0.0281(11)
C11 0.0519(13) 0.0449(12) 0.0407(12) -0.0097(10) 0.0019(10) -0.0221(11)
C12 0.0502(13) 0.0402(12) 0.0496(13) -0.0166(10) 0.0116(10) -0.0238(10)
C13 0.0426(12) 0.0391(11) 0.0525(13) -0.0126(10) 0.0066(10) -0.0182(9)
C14 0.0497(14) 0.0480(13) 0.0747(18) -0.0189(12) 0.0064(12) -0.0144(11)
C15 0.0488(14) 0.0520(15) 0.0790(19) -0.0045(14) -0.0081(13) -0.0088(11)
C16 0.0570(15) 0.0629(16) 0.0587(16) -0.0013(13) -0.0091(12) -0.0199(13)
C17 0.0507(14) 0.0538(14) 0.0491(13) -0.0113(11) 0.0009(10) -0.0199(11)
C18 0.0405(11) 0.0402(11) 0.0460(12) -0.0096(9) 0.0034(9) -0.0198(9)
C19 0.0430(12) 0.0385(11) 0.0387(11) -0.0107(9) 0.0033(9) -0.0159(9)
C20 0.0440(12) 0.0397(11) 0.0440(12) -0.0111(9) -0.0002(9) -0.0161(9)
C21 0.0505(13) 0.0454(13) 0.0596(14) -0.0168(11) 0.0085(11) -0.0203(10)
C22 0.0574(15) 0.0516(14) 0.0718(16) -0.0156(12) 0.0084(12) -0.0279(12)
C23 0.0699(17) 0.0437(13) 0.0695(16) -0.0129(12) -0.0020(13) -0.0267(12)
C24 0.0695(17) 0.0500(14) 0.0734(17) -0.0291(13) 0.0138(13) -0.0239(12)
C25 0.0528(14) 0.0473(13) 0.0566(14) -0.0191(11) 0.0091(11) -0.0204(11)
C26 0.0508(14) 0.0514(14) 0.0616(15) -0.0192(12) 0.0132(11) -0.0201(11)
C27 0.0527(15) 0.0716(18) 0.090(2) -0.0300(15) 0.0242(14) -0.0218(13)
C28 0.0419(14) 0.0736(18) 0.0791(19) -0.0076(15) 0.0061(13) -0.0227(13)
C29 0.0510(14) 0.0651(16) 0.0560(14) -0.0012(12) -0.0040(11) -0.0308(12)
C30 0.0502(13) 0.0514(13) 0.0452(13) -0.0078(10) -0.0001(10) -0.0225(11)
C31 0.0412(12) 0.0438(12) 0.0397(11) -0.0066(9) -0.0019(9) -0.0167(9)
C32 0.106(3) 0.134(4) 0.193(5) 0.033(3) -0.052(3) -0.069(3)
C33 0.068(2) 0.104(3) 0.135(3) 0.006(2) 0.019(2) -0.042(2)
C34 0.076(3) 0.179(5) 0.137(4) 0.020(3) 0.014(3) -0.055(3)
C35 0.113(4) 0.276(8) 0.169(5) 0.039(5) -0.029(4) -0.089(5)
C36 0.083(2) 0.0552(17) 0.130(3) -0.0237(18) -0.0069(19) -0.0370(15)
C37 0.108(3) 0.073(2) 0.134(3) -0.004(2) -0.007(2) -0.040(2)
C38 0.121(3) 0.075(2) 0.186(5) -0.068(3) 0.033(3) -0.055(2)
C39 0.181(5) 0.225(6) 0.175(5) -0.141(5) 0.050(4) -0.118(5)
C43 0.102(3) 0.103(3) 0.131(3) -0.021(2) 0.018(2) -0.058(2)
C44 0.116(3) 0.111(3) 0.119(3) 0.012(2) -0.016(2) -0.074(3)
C45 0.094(3) 0.110(3) 0.119(3) -0.015(3) 0.003(3) -0.060(3)
N1 0.0513(11) 0.0420(10) 0.0400(10) -0.0068(8) -0.0001(8) -0.0230(9)
N2 0.0482(10) 0.0396(9) 0.0395(10) -0.0099(8) 0.0025(8) -0.0160(8)
N3 0.1009(19) 0.0573(14) 0.118(2) -0.0368(14) 0.0214(16) -0.0469(14)
N4 0.0603(16) 0.120(2) 0.160(3) -0.047(2) 0.0459(18) -0.0469(16)
N5 0.096(2) 0.098(2) 0.088(2) -0.0083(17) 0.0044(16) -0.0649(18)
O1 0.0829(13) 0.0690(12) 0.0488(10) -0.0142(9) 0.0098(9) -0.0284(10)
O2 0.0584(10) 0.0528(10) 0.0499(10) -0.0078(8) 0.0010(7) -0.0116(8)
O3 0.1081(18) 0.0997(17) 0.0745(16) -0.0190(13) 0.0228(13) 0.0132(13)
O4 0.0718(11) 0.0611(10) 0.0539(10) -0.0263(8) 0.0165(8) -0.0254(9)
O5 0.0734(12) 0.0709(12) 0.1069(15) -0.0546(11) 0.0460(11) -0.0399(10)
O6 0.132(3) 0.149(3) 0.142(3) -0.034(2) 0.025(2) -0.074(2)

loop_
_atom_type_symbol
_atom_type_description
_atom_type_scat_dispersion_real
_atom_type_scat_dispersion_imag
_atom_type_scat_source
C C 0.0033 0.0016 'International Tables Vol C Tables 4.2.6.8 and 6.1.1.4'
H H 0.0000 0.0000 'International Tables Vol C Tables 4.2.6.8 and 6.1.1.4'
N N 0.0061 0.0033 'International Tables Vol C Tables 4.2.6.8 and 6.1.1.4'
O O 0.0106 0.0060 'International Tables Vol C Tables 4.2.6.8 and 6.1.1.4'

loop_
_geom_angle_atom_site_label_1
_geom_angle_atom_site_label_2
_geom_angle_atom_site_label_3
_geom_angle
O3 C1 O2 116.5(2)
O3 C1 C2 127.3(3)
O2 C1 C2 116.2(3)
C3 C2 C1 123.4(3)
C3 C2 H2 118.3
C1 C2 H2 118.3
C2 C3 C5 118.8(2)
C2 C3 C4 120.4(3)
C5 C3 C4 120.9(3)
C3 C4 H4A 109.5
C3 C4 H4B 109.5
H4A C4 H4B 109.5
C3 C4 H4C 109.5
H4A C4 H4C 109.5
H4B C4 H4C 109.5
C10 C5 C6 117.0(2)
C10 C5 C3 118.3(2)
C6 C5 C3 124.7(2)
C7 C6 C5 121.9(2)
C7 C6 H6 119.1
C5 C6 H6 119.1
C6 C7 C8 120.4(2)
C6 C7 H7 119.8
C8 C7 H7 119.8
O1 C8 C7 117.9(2)
O1 C8 C9 122.1(2)
C7 C8 C9 120.1(2)
C10 C9 C8 117.4(2)
C10 C9 C11 119.57(19)
C8 C9 C11 123.0(2)
O2 C10 C5 121.4(2)
O2 C10 C9 115.37(19)
C5 C10 C9 123.2(2)
N1 C11 C9 120.4(2)
N1 C11 H11 119.8
C9 C11 H11 119.8
O4 C12 N2 125.4(2)
O4 C12 C13 129.6(2)
N2 C12 C13 104.91(17)
C18 C13 C14 121.3(2)
C18 C13 C12 109.49(18)
C14 C13 C12 129.3(2)
C15 C14 C13 117.6(2)
C15 C14 H14 121.2
C13 C14 H14 121.2
C16 C15 C14 121.0(2)
C16 C15 H15 119.5
C14 C15 H15 119.5
C15 C16 C17 121.4(2)
C15 C16 H16 119.3
C17 C16 H16 119.3
C16 C17 C18 117.9(2)
C16 C17 H17 121.0
C18 C17 H17 121.0
C13 C18 C17 120.9(2)
C13 C18 C19 111.75(18)
C17 C18 C19 127.38(19)
N2 C19 C31 112.40(16)
N2 C19 C20 110.66(16)
C31 C19 C20 110.59(17)
N2 C19 C18 99.06(15)
C31 C19 C18 111.65(16)
C20 C19 C18 112.03(16)
C25 C20 C21 116.1(2)
C25 C20 C19 122.03(19)
C21 C20 C19 121.87(19)
C22 C21 C20 122.9(2)
C22 C21 H21 118.5
C20 C21 H21 118.5
C21 C22 C23 120.3(2)
C21 C22 H22 119.8
C23 C22 H22 119.8
N3 C23 C24 121.3(2)
N3 C23 C22 121.6(2)
C24 C23 C22 117.1(2)
C25 C24 C23 121.0(2)
C25 C24 H24 119.5
C23 C24 H24 119.5
C24 C25 O5 115.0(2)
C24 C25 C20 122.5(2)
O5 C25 C20 122.5(2)
O5 C26 C31 122.8(2)
O5 C26 C27 115.2(2)
C31 C26 C27 122.0(2)
C26 C27 C28 121.8(2)
C26 C27 H27 119.1
C28 C27 H27 119.1
N4 C28 C27 121.8(3)
N4 C28 C29 121.4(3)
C27 C28 C29 116.7(2)
C30 C29 C28 120.4(2)
C30 C29 H29 119.8
C28 C29 H29 119.8
C29 C30 C31 123.1(2)
C29 C30 H30 118.5
C31 C30 H30 118.5
C26 C31 C30 115.9(2)
C26 C31 C19 122.16(19)
C30 C31 C19 121.89(19)
C33 C32 H32A 109.5
C33 C32 H32B 109.5
H32A C32 H32B 109.5
C33 C32 H32C 109.5
H32A C32 H32C 109.5
H32B C32 H32C 109.5
N4 C33 C32 114.2(3)
N4 C33 H33A 108.7
C32 C33 H33A 108.7
N4 C33 H33B 108.7
C32 C33 H33B 108.7
H33A C33 H33B 107.6
C35 C34 N4 101.6(5)
C35 C34 H34A 111.5
N4 C34 H34A 111.5
C35 C34 H34B 111.5
N4 C34 H34B 111.5
H34A C34 H34B 109.3
C34 C35 H35A 109.5
C34 C35 H35B 109.5
H35A C35 H35B 109.5
C34 C35 H35C 109.5
H35A C35 H35C 109.5
H35B C35 H35C 109.5
N3 C36 C37 112.9(3)
N3 C36 H36A 109.0
C37 C36 H36A 109.0
N3 C36 H36B 109.0
C37 C36 H36B 109.0
H36A C36 H36B 107.8
C36 C37 H37A 109.5
C36 C37 H37B 109.5
H37A C37 H37B 109.5
C36 C37 H37C 109.5
H37A C37 H37C 109.5
H37B C37 H37C 109.5
N3 C38 C39 112.5(4)
N3 C38 H38A 109.1
C39 C38 H38A 109.1
N3 C38 H38B 109.1
C39 C38 H38B 109.1
H38A C38 H38B 107.8
C38 C39 H39A 109.5
C38 C39 H39B 109.5
H39A C39 H39B 109.5
C38 C39 H39C 109.5
H39A C39 H39C 109.5
H39B C39 H39C 109.5
N5 C43 H43A 109.5
N5 C43 H43B 109.5
H43A C43 H43B 109.5
N5 C43 H43C 109.5
H43A C43 H43C 109.5
H43B C43 H43C 109.5
N5 C44 H44A 109.5
N5 C44 H44B 109.5
H44A C44 H44B 109.5
N5 C44 H44C 109.5
H44A C44 H44C 109.5
H44B C44 H44C 109.5
O6 C45 N5 125.0(4)
O6 C45 H45 117.5
N5 C45 H45 117.5
C11 N1 N2 119.59(17)
N1 N2 C12 118.24(17)
N1 N2 C19 126.56(16)
C12 N2 C19 114.61(16)
C23 N3 C36 122.2(2)
C23 N3 C38 120.8(3)
C36 N3 C38 116.7(2)
C28 N4 C33 122.6(3)
C28 N4 C34 119.1(3)
C33 N4 C34 118.0(3)
C45 N5 C44 121.2(4)
C45 N5 C43 119.8(3)
C44 N5 C43 119.0(3)
C8 O1 H1 109.5
C10 O2 C1 122.0(2)
C26 O5 C25 119.15(18)

loop_
_geom_bond_atom_site_label_1
_geom_bond_atom_site_label_2
_geom_bond_distance
C1 O3 1.205(3)
C1 O2 1.384(3)
C1 C2 1.443(4)
C2 C3 1.336(4)
C2 H2 0.9300
C3 C5 1.449(4)
C3 C4 1.501(3)
C4 H4A 0.9600
C4 H4B 0.9600
C4 H4C 0.9600
C5 C10 1.390(3)
C5 C6 1.402(4)
C6 C7 1.362(4)
C6 H6 0.9300
C7 C8 1.401(3)
C7 H7 0.9300
C8 O1 1.351(3)
C8 C9 1.406(3)
C9 C10 1.400(3)
C9 C11 1.452(3)
C10 O2 1.370(3)
C11 N1 1.290(3)
C11 H11 0.9300
C12 O4 1.213(2)
C12 N2 1.391(3)
C12 C13 1.479(3)
C13 C18 1.376(3)
C13 C14 1.394(3)
C14 C15 1.381(4)
C14 H14 0.9300
C15 C16 1.379(4)
C15 H15 0.9300
C16 C17 1.382(3)
C16 H16 0.9300
C17 C18 1.385(3)
C17 H17 0.9300
C18 C19 1.521(3)
C19 N2 1.499(3)
C19 C31 1.513(3)
C19 C20 1.518(3)
C20 C25 1.385(3)
C20 C21 1.388(3)
C21 C22 1.375(3)
C21 H21 0.9300
C22 C23 1.407(4)
C22 H22 0.9300
C23 N3 1.383(3)
C23 C24 1.392(4)
C24 C25 1.381(3)
C24 H24 0.9300
C25 O5 1.382(3)
C26 O5 1.376(3)
C26 C31 1.382(3)
C26 C27 1.383(3)
C27 C28 1.392(4)
C27 H27 0.9300
C28 N4 1.375(3)
C28 C29 1.404(4)
C29 C30 1.376(3)
C29 H29 0.9300
C30 C31 1.396(3)
C30 H30 0.9300
C32 C33 1.482(6)
C32 H32A 0.9600
C32 H32B 0.9600
C32 H32C 0.9600
C33 N4 1.469(5)
C33 H33A 0.9700
C33 H33B 0.9700
C34 C35 1.388(6)
C34 N4 1.621(6)
C34 H34A 0.9700
C34 H34B 0.9700
C35 H35A 0.9600
C35 H35B 0.9600
C35 H35C 0.9600
C36 N3 1.464(4)
C36 C37 1.490(5)
C36 H36A 0.9700
C36 H36B 0.9700
C37 H37A 0.9600
C37 H37B 0.9600
C37 H37C 0.9600
C38 N3 1.469(4)
C38 C39 1.506(7)
C38 H38A 0.9700
C38 H38B 0.9700
C39 H39A 0.9600
C39 H39B 0.9600
C39 H39C 0.9600
C43 N5 1.442(4)
C43 H43A 0.9600
C43 H43B 0.9600
C43 H43C 0.9600
C44 N5 1.428(4)
C44 H44A 0.9600
C44 H44B 0.9600
C44 H44C 0.9600
C45 O6 1.229(5)
C45 N5 1.329(5)
C45 H45 0.9300
N1 N2 1.369(2)
O1 H1 0.8200

loop_
_geom_torsion_atom_site_label_1
_geom_torsion_atom_site_label_2
_geom_torsion_atom_site_label_3
_geom_torsion_atom_site_label_4
_geom_torsion
O3 C1 C2 C3 -179.1(3)
O2 C1 C2 C3 1.3(4)
C1 C2 C3 C5 0.2(4)
C1 C2 C3 C4 -179.6(3)
C2 C3 C5 C10 -1.3(3)
C4 C3 C5 C10 178.5(2)
C2 C3 C5 C6 178.3(2)
C4 C3 C5 C6 -1.9(4)
C10 C5 C6 C7 -0.3(3)
C3 C5 C6 C7 -179.9(2)
C5 C6 C7 C8 -0.6(4)
C6 C7 C8 O1 -178.8(2)
C6 C7 C8 C9 0.8(4)
O1 C8 C9 C10 179.6(2)
C7 C8 C9 C10 -0.1(3)
O1 C8 C9 C11 -0.5(3)
C7 C8 C9 C11 179.8(2)
C6 C5 C10 O2 -178.75(19)
C3 C5 C10 O2 0.9(3)
C6 C5 C10 C9 1.2(3)
C3 C5 C10 C9 -179.23(19)
C8 C9 C10 O2 178.95(18)
C11 C9 C10 O2 -1.0(3)
C8 C9 C10 C5 -1.0(3)
C11 C9 C10 C5 179.14(19)
C10 C9 C11 N1 177.46(19)
C8 C9 C11 N1 -2.4(3)
O4 C12 C13 C18 178.4(2)
N2 C12 C13 C18 -1.9(2)
O4 C12 C13 C14 -2.3(4)
N2 C12 C13 C14 177.5(2)
C18 C13 C14 C15 0.3(3)
C12 C13 C14 C15 -179.0(2)
C13 C14 C15 C16 0.2(4)
C14 C15 C16 C17 -0.5(4)
C15 C16 C17 C18 0.4(4)
C14 C13 C18 C17 -0.4(3)
C12 C13 C18 C17 179.00(19)
C14 C13 C18 C19 179.71(19)
C12 C13 C18 C19 -0.9(2)
C16 C17 C18 C13 0.0(3)
C16 C17 C18 C19 179.9(2)
C13 C18 C19 N2 3.0(2)
C17 C18 C19 N2 -176.9(2)
C13 C18 C19 C31 121.60(19)
C17 C18 C19 C31 -58.3(3)
C13 C18 C19 C20 -113.73(19)
C17 C18 C19 C20 66.4(3)
N2 C19 C20 C25 133.9(2)
C31 C19 C20 C25 8.7(3)
C18 C19 C20 C25 -116.6(2)
N2 C19 C20 C21 -47.3(3)
C31 C19 C20 C21 -172.55(19)
C18 C19 C20 C21 62.2(3)
C25 C20 C21 C22 1.0(3)
C19 C20 C21 C22 -177.8(2)
C20 C21 C22 C23 1.4(4)
C21 C22 C23 N3 177.4(2)
C21 C22 C23 C24 -3.1(4)
N3 C23 C24 C25 -178.1(2)
C22 C23 C24 C25 2.4(4)
C23 C24 C25 O5 -179.1(2)
C23 C24 C25 C20 0.1(4)
C21 C20 C25 C24 -1.8(3)
C19 C20 C25 C24 177.0(2)
C21 C20 C25 O5 177.3(2)
C19 C20 C25 O5 -3.9(3)
O5 C26 C27 C28 -179.1(3)
C31 C26 C27 C28 0.6(4)
C26 C27 C28 N4 178.0(3)
C26 C27 C28 C29 -0.5(4)
N4 C28 C29 C30 -177.9(3)
C27 C28 C29 C30 0.7(4)
C28 C29 C30 C31 -0.9(3)
O5 C26 C31 C30 179.0(2)
C27 C26 C31 C30 -0.7(3)
O5 C26 C31 C19 -0.8(3)
C27 C26 C31 C19 179.5(2)
C29 C30 C31 C26 0.9(3)
C29 C30 C31 C19 -179.27(19)
N2 C19 C31 C26 -130.7(2)
C20 C19 C31 C26 -6.5(3)
C18 C19 C31 C26 119.0(2)
N2 C19 C31 C30 49.5(3)
C20 C19 C31 C30 173.74(18)
C18 C19 C31 C30 -60.8(2)
C9 C11 N1 N2 -179.84(17)
C11 N1 N2 C12 179.68(18)
C11 N1 N2 C19 -9.6(3)
O4 C12 N2 N1 -4.4(3)
C13 C12 N2 N1 175.89(16)
O4 C12 N2 C19 -176.2(2)
C13 C12 N2 C19 4.1(2)
C31 C19 N2 N1 66.6(2)
C20 C19 N2 N1 -57.6(2)
C18 C19 N2 N1 -175.39(18)
C31 C19 N2 C12 -122.42(18)
C20 C19 N2 C12 113.38(19)
C18 C19 N2 C12 -4.4(2)
C24 C23 N3 C36 -172.8(3)
C22 C23 N3 C36 6.6(4)
C24 C23 N3 C38 1.0(5)
C22 C23 N3 C38 -179.6(3)
C37 C36 N3 C23 88.9(4)
C37 C36 N3 C38 -85.1(4)
C39 C38 N3 C23 82.7(4)
C39 C38 N3 C36 -103.2(4)
C27 C28 N4 C33 176.5(3)
C29 C28 N4 C33 -5.0(5)
C27 C28 N4 C34 -9.7(5)
C29 C28 N4 C34 168.7(3)
C32 C33 N4 C28 -80.4(5)
C32 C33 N4 C34 105.7(4)
C35 C34 N4 C28 88.3(4)
C35 C34 N4 C33 -97.7(4)
O6 C45 N5 C44 -1.3(6)
O6 C45 N5 C43 179.2(4)
C5 C10 O2 C1 0.7(3)
C9 C10 O2 C1 -179.2(2)
O3 C1 O2 C10 178.6(3)
C2 C1 O2 C10 -1.8(4)
C31 C26 O5 C25 6.7(4)
C27 C26 O5 C25 -173.6(2)
C24 C25 O5 C26 174.9(2)
C20 C25 O5 C26 -4.3(4)
